data_4023942
loop_
_publ_author_name
'Yu-Long Zhao'
'Wei Zhang'
'Shuang Wang'
'Qun Liu'

_publ_section_title
;
 Ethynyl Ketene-S,S-acetals: The Highly Reactive Electron-Rich
 Dienophiles and Applications in the Synthesis of 4-Functionalized
 Quinolines via a One-Pot Three-Component Reaction
;
_journal_name_full 'Journal of Organic Chemistry'
_journal_page_first 4985
_journal_page_last 4988
_journal_paper_doi 10.1021/jo070069q
_journal_volume 72
_journal_year 2007
_chemical_formula_sum 'C24 H22 N2 O4 S2'
_chemical_formula_weight 466.58
_chemical_name_systematic
; 
 ? 
;
_space_group_IT_number 2
_symmetry_cell_setting triclinic
_symmetry_space_group_name_Hall '-P 1'
_symmetry_space_group_name_H-M 'P -1'
_atom_sites_solution_hydrogens geom
_atom_sites_solution_primary direct
_atom_sites_solution_secondary difmap
_audit_creation_method SHELXL-97
_cell_angle_alpha 69.052(7)
_cell_angle_beta 83.860(7)
_cell_angle_gamma 73.520(7)
_cell_formula_units_Z 2
_cell_length_a 9.616(4)
_cell_length_b 11.270(5)
_cell_length_c 11.587(5)
_cell_measurement_temperature 273(2)
_cell_measurement_theta_max 26.05
_cell_measurement_theta_min 1.88
_cell_volume 1124.5(9)
_computing_cell_refinement 'RAPID AUTO'
_computing_data_collection 'RAPID AUTO'
_computing_data_reduction 'RAPID AUTO'
_computing_structure_refinement 'SHELXL-97 (Sheldrick, 1997)'
_computing_structure_solution 'SHELXS-97 (Sheldrick, 1990)'
_diffrn_ambient_temperature 273(2)
_diffrn_detector_area_resol_mean 0.01
_diffrn_measured_fraction_theta_full 0.973
_diffrn_measured_fraction_theta_max 0.973
_diffrn_measurement_device_type 'Rigaku R-AXIS RAPID IP'
_diffrn_measurement_method Oscillation
_diffrn_radiation_monochromator graphite
_diffrn_radiation_source 'fine-focus sealed tube'
_diffrn_radiation_type MoK\a
_diffrn_radiation_wavelength 0.71073
_diffrn_reflns_av_R_equivalents 0.0265
_diffrn_reflns_av_sigmaI/netI 0.0622
_diffrn_reflns_limit_h_max 11
_diffrn_reflns_limit_h_min -11
_diffrn_reflns_limit_k_max 13
_diffrn_reflns_limit_k_min -9
_diffrn_reflns_limit_l_max 14
_diffrn_reflns_limit_l_min -10
_diffrn_reflns_number 6497
_diffrn_reflns_theta_full 26.05
_diffrn_reflns_theta_max 26.05
_diffrn_reflns_theta_min 1.88
_diffrn_standards_decay_% 0
_exptl_absorpt_coefficient_mu 0.271
_exptl_absorpt_correction_T_max 0.984
_exptl_absorpt_correction_T_min 0.968
_exptl_absorpt_correction_type empirical
_exptl_absorpt_process_details 'ABSCOR by T.Higashi 8 March, 1995'
_exptl_crystal_colour yellow
_exptl_crystal_density_diffrn 1.378
_exptl_crystal_density_meas ?
_exptl_crystal_density_method 'not measured'
_exptl_crystal_description block
_exptl_crystal_F_000 488.0
_exptl_crystal_size_max 0.13
_exptl_crystal_size_mid 0.10
_exptl_crystal_size_min 0.06
_refine_diff_density_max 0.306
_refine_diff_density_min -0.219
_refine_diff_density_rms 0.057
_refine_ls_extinction_method none
_refine_ls_goodness_of_fit_ref 1.014
_refine_ls_hydrogen_treatment mixed
_refine_ls_matrix_type full
_refine_ls_number_parameters 377
_refine_ls_number_reflns 4320
_refine_ls_number_restraints 0
_refine_ls_restrained_S_all 1.014
_refine_ls_R_factor_all 0.1071
_refine_ls_R_factor_gt 0.0623
_refine_ls_shift/su_max 0.007
_refine_ls_shift/su_mean 0.000
_refine_ls_structure_factor_coef Fsqd
_refine_ls_weighting_details 'calc w=1/[\s^2^(Fo^2^)+(0.0810P)^2^+0.0000P] where P=(Fo^2^+2Fc^2^)/3'
_refine_ls_weighting_scheme calc
_refine_ls_wR_factor_gt 0.1390
_refine_ls_wR_factor_ref 0.1649
_reflns_number_gt 2671
_reflns_number_total 4440
_reflns_threshold_expression >2sigma(I)
_cod_data_source_file jo070069qsi20070112_015637.cif
_cod_data_source_block ds
_cod_depositor_comments
;
The following automatic conversions were performed:
'_symmetry_cell_setting' value 'Triclinic' changed to 'triclinic'
according to '/home/saulius/struct/CIF-dictionaries/cif_core.dic'
dictionary named 'cif_core.dic' version 2.4.1 from
2010-06-29.

'_exptl_absorpt_correction_type' value 'Empirical' changed to
'empirical' according to
'/home/saulius/struct/CIF-dictionaries/cif_core.dic' dictionary named
'cif_core.dic' version 2.4.1 from 2010-06-29.

Automatic conversion script
Id: cif_fix_enum 1527 2010-12-29 10:47:43Z saulius 

The following automatic conversions were performed:

'_exptl_crystal_density_meas' value 'none' was changed to '?' - the
value is perceived as not measured.

Automatic conversion script
Id: cif_fix_values 3008 2015-01-20 13:52:24Z robertas 
;
_cod_original_formula_sum 'C24 H22 N2 O4 S2 '
_cod_database_code 4023942

loop_
_symmetry_equiv_pos_as_xyz
'x, y, z'
'-x, -y, -z'

loop_
_atom_site_label
_atom_site_type_symbol
_atom_site_fract_x
_atom_site_fract_y
_atom_site_fract_z
_atom_site_U_iso_or_equiv
_atom_site_adp_type
_atom_site_occupancy
_atom_site_symmetry_multiplicity
_atom_site_calc_flag
_atom_site_refinement_flags
_atom_site_disorder_assembly
_atom_site_disorder_group
S1 S 0.20806(11) 0.18586(9) 0.80837(8) 0.0544(3) Uani 1 1 d . . .
S2 S 0.23718(11) -0.09200(9) 0.97906(9) 0.0572(3) Uani 1 1 d . . .
C1 C 0.2207(5) -0.0831(5) 0.8207(4) 0.0679(12) Uani 1 1 d . . .
H1A H 0.222(4) -0.175(4) 0.834(3) 0.059(10) Uiso 1 1 d . . .
H1B H 0.319(6) -0.067(5) 0.770(4) 0.124(18) Uiso 1 1 d . . .
C2 C 0.0872(6) 0.0135(5) 0.7533(6) 0.0843(15) Uani 1 1 d . . .
C3 C 0.0553(4) 0.1456(4) 0.7675(4) 0.0600(11) Uani 1 1 d . . .
H3A H 0.013(4) 0.212(4) 0.697(4) 0.069(12) Uiso 1 1 d . . .
H3B H -0.016(4) 0.153(4) 0.837(4) 0.081(13) Uiso 1 1 d . . .
C4 C 0.2496(3) 0.0677(3) 0.9559(3) 0.0424(8) Uani 1 1 d . . .
C5 C 0.2907(3) 0.1024(3) 1.0465(3) 0.0410(8) Uani 1 1 d . . .
C6 C 0.3343(4) 0.0016(4) 1.1680(3) 0.0484(9) Uani 1 1 d . . .
C7 C 0.4327(5) -0.0516(5) 1.3647(4) 0.0660(11) Uani 1 1 d . . .
H7B H 0.493(4) -0.008(4) 1.392(3) 0.070(12) Uiso 1 1 d . . .
H7A H 0.491(4) -0.137(4) 1.361(3) 0.076(13) Uiso 1 1 d . . .
C8 C 0.3042(7) -0.0662(7) 1.4469(5) 0.0840(15) Uani 1 1 d . . .
H8C H 0.255(6) -0.118(5) 1.422(5) 0.12(2) Uiso 1 1 d . . .
H8B H 0.251(6) 0.009(6) 1.460(5) 0.13(2) Uiso 1 1 d . . .
H8A H 0.334(5) -0.119(4) 1.528(5) 0.099(16) Uiso 1 1 d . . .
C9 C 0.2935(3) 0.2408(3) 1.0216(3) 0.0406(8) Uani 1 1 d . . .
C10 C 0.1983(3) 0.3218(3) 1.0835(3) 0.0388(7) Uani 1 1 d . . .
C11 C 0.1004(4) 0.2772(3) 1.1787(3) 0.0431(8) Uani 1 1 d . . .
H11 H 0.099(3) 0.189(3) 1.197(2) 0.032(8) Uiso 1 1 d . . .
C12 C 0.0148(3) 0.3561(3) 1.2393(3) 0.0469(8) Uani 1 1 d . . .
C13 C 0.0226(4) 0.4878(4) 1.2029(3) 0.0538(10) Uani 1 1 d . . .
H13 H -0.039(4) 0.541(3) 1.245(3) 0.063(11) Uiso 1 1 d . . .
C14 C 0.1122(4) 0.5355(4) 1.1102(3) 0.0508(9) Uani 1 1 d . . .
H14 H 0.121(4) 0.616(4) 1.084(3) 0.066(12) Uiso 1 1 d . . .
C15 C 0.2031(3) 0.4554(3) 1.0472(3) 0.0401(8) Uani 1 1 d . . .
C16 C 0.3837(4) 0.2970(3) 0.9329(3) 0.0435(8) Uani 1 1 d . . .
H16 H 0.446(3) 0.244(3) 0.900(2) 0.027(8) Uiso 1 1 d . . .
C17 C 0.3790(3) 0.4318(3) 0.9000(3) 0.0419(8) Uani 1 1 d . . .
C18 C -0.0879(5) 0.3064(5) 1.3407(5) 0.0648(12) Uani 1 1 d . . .
H18B H -0.086(5) 0.330(4) 1.407(4) 0.096(17) Uiso 1 1 d . . .
H18A H -0.064(5) 0.218(5) 1.370(4) 0.099(18) Uiso 1 1 d . . .
H18C H -0.194(6) 0.352(5) 1.308(5) 0.126(19) Uiso 1 1 d . . .
C19 C 0.4749(4) 0.4919(3) 0.7990(3) 0.0451(8) Uani 1 1 d . . .
C20 C 0.5404(5) 0.4311(4) 0.7147(4) 0.0707(13) Uani 1 1 d . . .
H20 H 0.521(4) 0.356(4) 0.710(3) 0.072(12) Uiso 1 1 d . . .
C21 C 0.6318(5) 0.4859(4) 0.6236(4) 0.0778(14) Uani 1 1 d . . .
H21 H 0.676(4) 0.444(4) 0.566(3) 0.073(12) Uiso 1 1 d . . .
C22 C 0.6555(4) 0.6028(4) 0.6159(3) 0.0555(10) Uani 1 1 d . . .
C23 C 0.5910(4) 0.6652(4) 0.6970(3) 0.0517(10) Uani 1 1 d . . .
H23 H 0.602(4) 0.739(3) 0.691(3) 0.055(11) Uiso 1 1 d . . .
C24 C 0.5002(4) 0.6113(3) 0.7889(3) 0.0454(8) Uani 1 1 d . . .
H24 H 0.455(4) 0.652(3) 0.854(3) 0.063(11) Uiso 1 1 d . . .
O1 O 0.3207(3) -0.1104(2) 1.2010(2) 0.0706(8) Uani 1 1 d . . .
O2 O 0.3929(3) 0.0441(2) 1.2421(2) 0.0540(6) Uani 1 1 d . . .
O3 O 0.8285(4) 0.5926(3) 0.4632(3) 0.1155(14) Uani 1 1 d . . .
O4 O 0.7630(3) 0.7697(3) 0.5072(3) 0.0837(9) Uani 1 1 d . . .
N1 N 0.2914(3) 0.5087(2) 0.9553(2) 0.0434(7) Uani 1 1 d . . .
N2 N 0.7560(4) 0.6582(4) 0.5223(3) 0.0675(9) Uani 1 1 d . . .
H2B H -0.004(7) -0.033(6) 0.808(6) 0.18(3) Uiso 1 1 d . . .
H2A H 0.076(7) 0.019(6) 0.676(6) 0.16(3) Uiso 1 1 d . . .

loop_
_atom_site_aniso_label
_atom_site_aniso_U_11
_atom_site_aniso_U_22
_atom_site_aniso_U_33
_atom_site_aniso_U_23
_atom_site_aniso_U_13
_atom_site_aniso_U_12
S1 0.0712(7) 0.0483(6) 0.0487(6) -0.0165(5) 0.0023(4) -0.0243(5)
S2 0.0746(7) 0.0426(5) 0.0632(6) -0.0248(5) 0.0087(5) -0.0238(5)
C1 0.083(3) 0.060(3) 0.081(3) -0.046(3) 0.013(3) -0.026(3)
C2 0.104(4) 0.073(3) 0.091(4) -0.033(3) -0.020(3) -0.031(3)
C3 0.062(3) 0.062(3) 0.056(3) -0.018(2) 0.005(2) -0.021(2)
C4 0.0479(19) 0.0365(18) 0.0455(19) -0.0191(16) 0.0144(15) -0.0139(15)
C5 0.049(2) 0.0336(18) 0.0402(18) -0.0140(15) 0.0063(15) -0.0108(15)
C6 0.053(2) 0.043(2) 0.051(2) -0.0220(18) 0.0076(17) -0.0120(17)
C7 0.076(3) 0.068(3) 0.052(3) -0.012(2) -0.010(2) -0.022(3)
C8 0.105(4) 0.090(4) 0.049(3) -0.014(3) 0.009(3) -0.030(4)
C9 0.0485(19) 0.0345(18) 0.0424(18) -0.0175(15) 0.0003(15) -0.0111(15)
C10 0.0434(18) 0.0355(18) 0.0378(17) -0.0122(15) -0.0051(14) -0.0096(15)
C11 0.047(2) 0.037(2) 0.047(2) -0.0158(16) 0.0016(15) -0.0119(16)
C12 0.0421(19) 0.050(2) 0.048(2) -0.0189(18) 0.0006(15) -0.0088(16)
C13 0.056(2) 0.049(2) 0.057(2) -0.028(2) 0.0037(19) -0.0034(19)
C14 0.060(2) 0.039(2) 0.052(2) -0.0180(19) -0.0005(18) -0.0072(19)
C15 0.0451(19) 0.0366(18) 0.0400(18) -0.0146(15) -0.0020(15) -0.0104(15)
C16 0.052(2) 0.0372(19) 0.044(2) -0.0196(17) 0.0063(16) -0.0118(17)
C17 0.0478(19) 0.0390(19) 0.0388(18) -0.0109(16) -0.0011(15) -0.0143(16)
C18 0.061(3) 0.066(3) 0.067(3) -0.027(3) 0.015(2) -0.015(2)
C19 0.053(2) 0.042(2) 0.0404(19) -0.0110(16) -0.0010(15) -0.0159(16)
C20 0.108(4) 0.057(3) 0.065(3) -0.035(2) 0.034(2) -0.045(3)
C21 0.112(4) 0.060(3) 0.068(3) -0.032(2) 0.038(3) -0.033(3)
C22 0.064(2) 0.052(2) 0.043(2) -0.0045(18) 0.0014(18) -0.0197(19)
C23 0.061(2) 0.040(2) 0.052(2) -0.0041(19) -0.0053(18) -0.0226(19)
C24 0.050(2) 0.040(2) 0.047(2) -0.0109(17) -0.0040(16) -0.0156(16)
O1 0.113(2) 0.0398(15) 0.0563(16) -0.0094(13) -0.0060(15) -0.0238(15)
O2 0.0653(16) 0.0482(15) 0.0496(14) -0.0113(12) -0.0056(12) -0.0217(12)
O3 0.135(3) 0.090(3) 0.104(3) -0.025(2) 0.068(2) -0.040(2)
O4 0.101(2) 0.080(2) 0.071(2) -0.0071(17) 0.0095(16) -0.0530(19)
N1 0.0506(16) 0.0365(15) 0.0440(16) -0.0143(13) -0.0016(13) -0.0120(13)
N2 0.072(2) 0.068(2) 0.050(2) -0.0027(19) 0.0064(17) -0.024(2)

loop_
_atom_type_symbol
_atom_type_description
_atom_type_scat_dispersion_real
_atom_type_scat_dispersion_imag
_atom_type_scat_source
C C 0.0033 0.0016 'International Tables Vol C Tables 4.2.6.8 and 6.1.1.4'
H H 0.0000 0.0000 'International Tables Vol C Tables 4.2.6.8 and 6.1.1.4'
N N 0.0061 0.0033 'International Tables Vol C Tables 4.2.6.8 and 6.1.1.4'
O O 0.0106 0.0060 'International Tables Vol C Tables 4.2.6.8 and 6.1.1.4'
S S 0.1246 0.1234 'International Tables Vol C Tables 4.2.6.8 and 6.1.1.4'

loop_
_geom_angle_atom_site_label_1
_geom_angle_atom_site_label_2
_geom_angle_atom_site_label_3
_geom_angle
_geom_angle_site_symmetry_1
_geom_angle_site_symmetry_3
_geom_angle_publ_flag
C4 S1 C3 101.45(19) . . ?
C4 S2 C1 101.37(18) . . ?
C2 C1 S2 115.6(3) . . ?
C2 C1 H1A 112(2) . . ?
S2 C1 H1A 101(2) . . ?
C2 C1 H1B 112(3) . . ?
S2 C1 H1B 109(3) . . ?
H1A C1 H1B 106(3) . . ?
C3 C2 C1 113.5(4) . . ?
C3 C2 H2B 105(3) . . ?
C1 C2 H2B 102(3) . . ?
C3 C2 H2A 113(4) . . ?
C1 C2 H2A 117(4) . . ?
H2B C2 H2A 104(5) . . ?
C2 C3 S1 115.7(3) . . ?
C2 C3 H3A 111(2) . . ?
S1 C3 H3A 109(2) . . ?
C2 C3 H3B 112(2) . . ?
S1 C3 H3B 103(2) . . ?
H3A C3 H3B 106(3) . . ?
C5 C4 S1 119.4(2) . . ?
C5 C4 S2 123.3(3) . . ?
S1 C4 S2 117.22(19) . . ?
C4 C5 C6 119.5(3) . . ?
C4 C5 C9 120.4(3) . . ?
C6 C5 C9 120.1(3) . . ?
O1 C6 O2 122.1(3) . . ?
O1 C6 C5 124.4(3) . . ?
O2 C6 C5 113.5(3) . . ?
O2 C7 C8 112.2(4) . . ?
O2 C7 H7B 100(2) . . ?
C8 C7 H7B 111(2) . . ?
O2 C7 H7A 112(2) . . ?
C8 C7 H7A 111(2) . . ?
H7B C7 H7A 110(3) . . ?
C7 C8 H8C 108(3) . . ?
C7 C8 H8B 115(4) . . ?
H8C C8 H8B 119(5) . . ?
C7 C8 H8A 110(3) . . ?
H8C C8 H8A 104(4) . . ?
H8B C8 H8A 100(4) . . ?
C16 C9 C10 117.4(3) . . ?
C16 C9 C5 120.4(3) . . ?
C10 C9 C5 122.1(3) . . ?
C11 C10 C15 118.3(3) . . ?
C11 C10 C9 124.0(3) . . ?
C15 C10 C9 117.7(3) . . ?
C12 C11 C10 122.4(3) . . ?
C12 C11 H11 122.5(17) . . ?
C10 C11 H11 115.0(17) . . ?
C11 C12 C13 118.3(3) . . ?
C11 C12 C18 121.5(4) . . ?
C13 C12 C18 120.2(3) . . ?
C14 C13 C12 121.2(4) . . ?
C14 C13 H13 122(2) . . ?
C12 C13 H13 117(2) . . ?
C13 C14 C15 121.5(4) . . ?
C13 C14 H14 125(2) . . ?
C15 C14 H14 113(2) . . ?
N1 C15 C14 118.8(3) . . ?
N1 C15 C10 123.0(3) . . ?
C14 C15 C10 118.2(3) . . ?
C9 C16 C17 121.3(3) . . ?
C9 C16 H16 116.0(18) . . ?
C17 C16 H16 122.6(18) . . ?
N1 C17 C16 122.3(3) . . ?
N1 C17 C19 117.6(3) . . ?
C16 C17 C19 120.1(3) . . ?
C12 C18 H18B 114(3) . . ?
C12 C18 H18A 111(3) . . ?
H18B C18 H18A 105(4) . . ?
C12 C18 H18C 109(3) . . ?
H18B C18 H18C 104(4) . . ?
H18A C18 H18C 115(4) . . ?
C20 C19 C24 118.9(3) . . ?
C20 C19 C17 121.3(3) . . ?
C24 C19 C17 119.8(3) . . ?
C21 C20 C19 120.8(4) . . ?
C21 C20 H20 115(2) . . ?
C19 C20 H20 124(2) . . ?
C22 C21 C20 119.3(4) . . ?
C22 C21 H21 120(2) . . ?
C20 C21 H21 121(2) . . ?
C21 C22 C23 121.0(4) . . ?
C21 C22 N2 119.1(4) . . ?
C23 C22 N2 119.8(4) . . ?
C22 C23 C24 120.4(4) . . ?
C22 C23 H23 121(2) . . ?
C24 C23 H23 118(2) . . ?
C23 C24 C19 119.6(4) . . ?
C23 C24 H24 123(2) . . ?
C19 C24 H24 117(2) . . ?
C6 O2 C7 115.0(3) . . ?
C17 N1 C15 118.2(3) . . ?
O3 N2 O4 122.8(3) . . ?
O3 N2 C22 119.0(4) . . ?
O4 N2 C22 118.1(4) . . ?

loop_
_geom_bond_atom_site_label_1
_geom_bond_atom_site_label_2
_geom_bond_distance
_geom_bond_site_symmetry_2
_geom_bond_publ_flag
S1 C4 1.753(3) . ?
S1 C3 1.808(4) . ?
S2 C4 1.759(3) . ?
S2 C1 1.823(4) . ?
C1 C2 1.503(7) . ?
C1 H1A 0.98(4) . ?
C1 H1B 1.08(5) . ?
C2 C3 1.498(6) . ?
C2 H2B 1.16(7) . ?
C2 H2A 0.89(6) . ?
C3 H3A 0.93(4) . ?
C3 H3B 1.01(4) . ?
C4 C5 1.372(4) . ?
C5 C6 1.470(5) . ?
C5 C9 1.488(4) . ?
C6 O1 1.223(4) . ?
C6 O2 1.354(4) . ?
C7 O2 1.454(4) . ?
C7 C8 1.487(7) . ?
C7 H7B 0.99(4) . ?
C7 H7A 0.98(4) . ?
C8 H8C 0.98(5) . ?
C8 H8B 0.91(6) . ?
C8 H8A 0.94(5) . ?
C9 C16 1.366(4) . ?
C9 C10 1.429(4) . ?
C10 C11 1.416(4) . ?
C10 C15 1.424(4) . ?
C11 C12 1.368(4) . ?
C11 H11 0.94(3) . ?
C12 C13 1.412(5) . ?
C12 C18 1.505(5) . ?
C13 C14 1.355(5) . ?
C13 H13 0.95(4) . ?
C14 C15 1.414(5) . ?
C14 H14 0.88(4) . ?
C15 N1 1.362(4) . ?
C16 C17 1.416(4) . ?
C16 H16 0.88(3) . ?
C17 N1 1.319(4) . ?
C17 C19 1.495(4) . ?
C18 H18B 0.90(4) . ?
C18 H18A 0.90(5) . ?
C18 H18C 1.05(6) . ?
C19 C20 1.386(5) . ?
C19 C24 1.397(4) . ?
C20 C21 1.383(5) . ?
C20 H20 0.94(4) . ?
C21 C22 1.370(5) . ?
C21 H21 0.94(4) . ?
C22 C23 1.364(5) . ?
C22 N2 1.460(5) . ?
C23 C24 1.380(5) . ?
C23 H23 0.84(3) . ?
C24 H24 1.01(3) . ?
O3 N2 1.212(4) . ?
O4 N2 1.226(4) . ?

loop_
_cod_related_entry_id
_cod_related_entry_database
_cod_related_entry_code
1 ChemSpider 20564045
